data_1554885
loop_
_publ_author_name
'Shemet, Andrej'
'Sarlah, David'
'Carreira, Erick M.'

_publ_section_title
;
 Stereochemical studies of the opening of chloro vinyl epoxides: cyclic
 chloronium ions as intermediates.
;
_journal_issue 8
_journal_name_full 'Organic letters'
_journal_page_first 1878
_journal_page_last 1881
_journal_paper_doi 10.1021/acs.orglett.5b00558
_journal_volume 17
_journal_year 2015
_chemical_absolute_configuration ad
_chemical_formula_moiety 'C20 H20 Br2 Cl2 N2 O4'
_chemical_formula_sum 'C20 H20 Br2 Cl2 N2 O4'
_chemical_formula_weight 583.10
_space_group_crystal_system triclinic
_space_group_IT_number 1
_space_group_name_Hall 'P 1'
_space_group_name_H-M_alt 'P 1'
_atom_sites_solution_hydrogens geom
_atom_sites_solution_primary direct
_audit_creation_date 2015-03-13
_audit_creation_method
;
Olex2 1.2
(compiled 2015.01.26 svn.r3150 for OlexSys, GUI svn.r4998)
;
_cell_angle_alpha 65.191(3)
_cell_angle_beta 89.579(4)
_cell_angle_gamma 80.838(3)
_cell_formula_units_Z 2
_cell_length_a 5.0746(9)
_cell_length_b 14.828(3)
_cell_length_c 16.699(3)
_cell_measurement_reflns_used 1034
_cell_measurement_temperature 100(2)
_cell_measurement_theta_max 20.968
_cell_measurement_theta_min 2.471
_cell_volume 1123.5(4)
_computing_cell_refinement 'SAINT v7.68A (Bruker, 2009)'
_computing_data_collection 'Bruker APEX2'
_computing_data_reduction 'SAINT v7.68A (Bruker, 2009)'
_computing_molecular_graphics 'Olex2 (Dolomanov et al., 2009)'
_computing_publication_material 'Olex2 (Dolomanov et al., 2009)'
_computing_structure_refinement 'XL (Sheldrick, 2008)'
_computing_structure_solution 'XS (Sheldrick, 2008)'
_diffrn_ambient_temperature 100
_diffrn_detector 'Bruker APEX2 area detector'
_diffrn_detector_area_resol_mean 8.33
_diffrn_detector_type 'CCD area detector'
_diffrn_measured_fraction_theta_full 0.955
_diffrn_measured_fraction_theta_max 0.955
_diffrn_measurement_device 'kappa-stage diffractometer'
_diffrn_measurement_device_type 'Bruker Kappa Apex-II Duo'
_diffrn_measurement_method '\f and \w scans'
_diffrn_radiation_monochromator 'focusing graphite'
_diffrn_radiation_probe x-ray
_diffrn_radiation_type MoK\a
_diffrn_radiation_wavelength 0.71073
_diffrn_reflns_av_R_equivalents 0.0652
_diffrn_reflns_av_unetI/netI 0.1401
_diffrn_reflns_Laue_measured_fraction_full 0.955
_diffrn_reflns_Laue_measured_fraction_max 0.955
_diffrn_reflns_limit_h_max 5
_diffrn_reflns_limit_h_min -5
_diffrn_reflns_limit_k_max 17
_diffrn_reflns_limit_k_min -17
_diffrn_reflns_limit_l_max 19
_diffrn_reflns_limit_l_min -19
_diffrn_reflns_number 9967
_diffrn_reflns_point_group_measured_fraction_full 0.727
_diffrn_reflns_point_group_measured_fraction_max 0.727
_diffrn_reflns_theta_full 25.175
_diffrn_reflns_theta_max 25.175
_diffrn_reflns_theta_min 2.434
_diffrn_source 'sealed X-ray tube'
_diffrn_source_target Mo
_diffrn_standards_number 0
_exptl_absorpt_coefficient_mu 3.875
_exptl_absorpt_correction_T_max 0.7452
_exptl_absorpt_correction_T_min 0.6139
_exptl_absorpt_correction_type multi-scan
_exptl_absorpt_process_details
;
SADABS-2008/1 (Bruker,2008) was used for absorption correction.
wR2(int) was 0.0746 before and 0.0636 after correction.
The Ratio of minimum to maximum transmission is 0.8238.
The \l/2 correction factor is 0.0000.
;
_exptl_crystal_colour colourless
_exptl_crystal_colour_primary colourless
_exptl_crystal_density_diffrn 1.724
_exptl_crystal_description needle
_exptl_crystal_F_000 580
_exptl_crystal_recrystallization_method 'crystallized from dichloromethane'
_exptl_crystal_size_max 0.13
_exptl_crystal_size_mid 0.04
_exptl_crystal_size_min 0.04
_refine_diff_density_max 1.516
_refine_diff_density_min -0.723
_refine_diff_density_rms 0.143
_refine_ls_abs_structure_details
;
 Flack x determined using 987 quotients [(I+)-(I-)]/[(I+)+(I-)]
 (Parsons, Flack and Wagner, Acta Cryst. B69 (2013) 249-259).
;
_refine_ls_abs_structure_Flack 0.048(14)
_refine_ls_extinction_method none
_refine_ls_goodness_of_fit_ref 0.988
_refine_ls_hydrogen_treatment constr
_refine_ls_matrix_type full
_refine_ls_number_parameters 531
_refine_ls_number_reflns 5842
_refine_ls_number_restraints 579
_refine_ls_restrained_S_all 0.947
_refine_ls_R_factor_all 0.1174
_refine_ls_R_factor_gt 0.0611
_refine_ls_shift/su_max 0.000
_refine_ls_shift/su_mean 0.000
_refine_ls_structure_factor_coef Fsqd
_refine_ls_weighting_details 'w=1/[\s^2^(Fo^2^)+(0.0591P)^2^] where P=(Fo^2^+2Fc^2^)/3'
_refine_ls_weighting_scheme calc
_refine_ls_wR_factor_gt 0.1252
_refine_ls_wR_factor_ref 0.1461
_reflns_Friedel_coverage 0.523
_reflns_Friedel_fraction_full 0.499
_reflns_Friedel_fraction_max 0.499
_reflns_number_gt 3715
_reflns_number_total 5842
_reflns_threshold_expression 'I > 2\s(I)'
_cod_data_source_file ol5b00558_si_009.cif
_cod_data_source_block mo_ca190213_0m
_cod_original_cell_volume 1123.5(3)
_cod_database_code 1554885
_shelx_space_group_comment
;
The symmetry employed for this shelxl refinement is uniquely defined
by the following loop, which should always be used as a source of
symmetry information in preference to the above space-group names.
They are only intended as comments.
;
_olex2_refinement_description
;
1. Fixed Uiso
 At 1.2 times of:
  All C(H) groups, All C(H,H) groups, All N(H) groups
 At 1.5 times of:
  All C(H,H,H) groups
2. Rigid bond restraints
 All non-hydrogen atoms
 with sigma for 1-2 distances of 0.001 and sigma for 1-3 distances of 0.001
3. Rigid body (RIGU) restrains
 All non-hydrogen atoms
 with sigma for 1-2 distances of 0.002 and sigma for 1-3 distances of 0.002
4.a Ternary CH refined with riding coordinates:
 C11(H11), C12(H12), C24(H24), C11A(H11A), C12A(H12A), C24A(H24A)
4.b Secondary CH2 refined with riding coordinates:
 C13(H13A,H13B), C25(H25A,H25B), C13A(H13C,H13D), C25A(H25C,H25D)
4.c Aromatic/amide H refined with riding coordinates:
 N7(H7), N17(H17), C2(H2), C3(H3), C5(H5), C6(H6), C19(H19), C20(H20),
 C22(H22), C23(H23), N7A(H7A), N17A(H17A), C2A(H2A), C3A(H3A), C5A(H5A),
 C6A(H6A), C19A(H19A), C20A(H20A), C22A(H22A), C23A(H23A)
4.d Fitted hexagon refined as free rotating group:
 C18A(C19A,C20A,C21A,C22A,C23A)
4.e Idealised Me refined as rotating group:
 C26(H26A,H26B,H26C), C26A(H26D,H26E,H26F)
;
_shelx_shelxl_version_number 2014/7
_olex2_exptl_crystal_mounting_method tip-mounted
_olex2_submission_special_instructions 'No special instructions were received'

loop_
_space_group_symop_operation_xyz
'x, y, z'

loop_
_atom_site_label
_atom_site_type_symbol
_atom_site_fract_x
_atom_site_fract_y
_atom_site_fract_z
_atom_site_U_iso_or_equiv
_atom_site_adp_type
_atom_site_occupancy
_atom_site_site_symmetry_order
_atom_site_calc_flag
_atom_site_refinement_flags_posn
_atom_site_refinement_flags_adp
Br1 Br 0.1867(3) 0.96137(13) 0.55131(13) 0.0292(6) Uani 1 1 d . U
Br2 Br 0.6419(4) 0.91007(14) 0.83507(14) 0.0408(6) Uani 1 1 d . U
Cl1 Cl 0.9842(8) 0.3180(3) 0.5786(3) 0.0261(10) Uani 1 1 d . U
Cl2 Cl 1.1989(7) 0.1258(3) 0.8832(3) 0.0190(9) Uani 1 1 d . U
O9 O 0.894(2) 0.4759(8) 0.6870(8) 0.019(2) Uani 1 1 d . U
O10 O 0.646(2) 0.3502(8) 0.7240(8) 0.0166(18) Uani 1 1 d . U
O14 O 0.9492(19) 0.3257(8) 0.8990(7) 0.017(2) Uani 1 1 d . U
O16 O 0.5755(19) 0.4427(8) 0.8781(7) 0.017(2) Uani 1 1 d . U
N7 N 0.441(3) 0.5089(10) 0.6641(9) 0.016(3) Uani 1 1 d . U
H7 H 0.3015 0.4802 0.6643 0.019 Uiso 1 1 calc R .
N17 N 0.997(3) 0.4736(10) 0.8925(9) 0.017(2) Uani 1 1 d . U
H17 H 1.1682 0.4471 0.9007 0.021 Uiso 1 1 calc R .
C1 C 0.276(3) 0.8214(12) 0.5846(11) 0.017(3) Uani 1 1 d . U
C2 C 0.107(3) 0.7741(12) 0.5540(11) 0.020(3) Uani 1 1 d . U
H2 H -0.0479 0.8122 0.5162 0.024 Uiso 1 1 calc R .
C3 C 0.171(3) 0.6704(13) 0.5801(12) 0.020(3) Uani 1 1 d . U
H3 H 0.0604 0.6377 0.5593 0.024 Uiso 1 1 calc R .
C4 C 0.393(3) 0.6150(12) 0.6356(11) 0.014(3) Uani 1 1 d . U
C5 C 0.556(3) 0.6624(12) 0.6676(11) 0.019(3) Uani 1 1 d . U
H5 H 0.7079 0.6242 0.7068 0.023 Uiso 1 1 calc R .
C6 C 0.494(3) 0.7630(12) 0.6417(12) 0.023(3) Uani 1 1 d . U
H6 H 0.6041 0.7947 0.6638 0.027 Uiso 1 1 calc R .
C8 C 0.677(3) 0.4492(12) 0.6905(11) 0.015(3) Uani 1 1 d . U
C11 C 0.888(3) 0.2757(12) 0.7502(11) 0.0165(18) Uani 1 1 d . U
H11 H 1.0444 0.3106 0.7455 0.020 Uiso 1 1 calc R .
C12 C 0.876(3) 0.2032(12) 0.8452(11) 0.0152(16) Uani 1 1 d . U
H12 H 0.7476 0.1580 0.8464 0.018 Uiso 1 1 calc R .
C13 C 0.779(3) 0.2522(12) 0.9061(11) 0.0175(18) Uani 1 1 d . U
H13A H 0.5902 0.2863 0.8887 0.021 Uiso 1 1 calc R .
H13B H 0.7884 0.2004 0.9679 0.021 Uiso 1 1 calc R .
C15 C 0.814(3) 0.4182(12) 0.8913(11) 0.015(3) Uani 1 1 d . U
C18 C 0.916(3) 0.5747(12) 0.8806(11) 0.016(3) Uani 1 1 d . U
C19 C 1.057(4) 0.6464(13) 0.8295(13) 0.031(4) Uani 1 1 d . U
H19 H 1.2080 0.6278 0.8025 0.037 Uiso 1 1 calc R .
C20 C 0.982(3) 0.7500(13) 0.8152(13) 0.030(4) Uani 1 1 d . U
H20 H 1.0824 0.7996 0.7797 0.035 Uiso 1 1 calc R .
C21 C 0.767(3) 0.7743(13) 0.8534(12) 0.023(3) Uani 1 1 d . U
C22 C 0.618(3) 0.6989(13) 0.9106(13) 0.027(4) Uani 1 1 d . U
H22 H 0.4681 0.7171 0.9383 0.033 Uiso 1 1 calc R .
C23 C 0.699(3) 0.6013(13) 0.9238(12) 0.022(3) Uani 1 1 d . U
H23 H 0.6073 0.5505 0.9628 0.026 Uiso 1 1 calc R .
C24 C 0.915(3) 0.2249(12) 0.6853(11) 0.0202(19) Uani 1 1 d . U
H24 H 1.0702 0.1681 0.7072 0.024 Uiso 1 1 calc R .
C25 C 0.669(3) 0.1843(12) 0.6749(11) 0.021(3) Uani 1 1 d . U
H25A H 0.5189 0.2415 0.6474 0.025 Uiso 1 1 calc R .
H25B H 0.6186 0.1402 0.7343 0.025 Uiso 1 1 calc R .
C26 C 0.705(4) 0.1236(14) 0.6181(12) 0.028(4) Uani 1 1 d . U
H26A H 0.7367 0.1684 0.5574 0.043 Uiso 1 1 calc GR .
H26B H 0.5433 0.0954 0.6178 0.043 Uiso 1 1 calc GR .
H26C H 0.8585 0.0687 0.6431 0.043 Uiso 1 1 calc GR .
Br1A Br -0.2286(3) 0.96104(14) 0.05097(14) 0.0320(6) Uani 1 1 d . U
Br2A Br 0.3440(4) 0.90753(14) 0.33790(14) 0.0426(6) Uani 1 1 d . U
Cl1A Cl 0.4842(8) 0.3191(3) 0.0797(3) 0.0248(10) Uani 1 1 d . U
Cl2A Cl 0.6591(8) 0.1206(3) 0.3860(3) 0.0200(9) Uani 1 1 d . U
O9A O 0.3815(19) 0.4740(8) 0.1878(8) 0.019(3) Uani 1 1 d . U
O10A O 0.1307(18) 0.3510(8) 0.2196(7) 0.0129(18) Uani 1 1 d . U
O14A O 0.4229(19) 0.3237(8) 0.3992(7) 0.017(2) Uani 1 1 d . U
O16A O 0.0594(19) 0.4447(8) 0.3756(7) 0.018(2) Uani 1 1 d . U
N7A N -0.075(2) 0.5098(10) 0.1616(9) 0.016(3) Uani 1 1 d . U
H7A H -0.2182 0.4833 0.1611 0.019 Uiso 1 1 calc R .
N17A N 0.483(3) 0.4699(10) 0.3941(9) 0.018(3) Uani 1 1 d . U
H17A H 0.6502 0.4389 0.4063 0.021 Uiso 1 1 calc R .
C1A C -0.182(3) 0.8200(12) 0.0844(12) 0.020(3) Uani 1 1 d . U
C2A C -0.354(3) 0.7656(12) 0.1394(12) 0.023(3) Uani 1 1 d . U
H2A H -0.4961 0.7971 0.1611 0.028 Uiso 1 1 calc R .
C3A C -0.315(3) 0.6620(12) 0.1629(11) 0.017(3) Uani 1 1 d . U
H3A H -0.4381 0.6234 0.1995 0.021 Uiso 1 1 calc R .
C4A C -0.105(3) 0.6140(12) 0.1347(11) 0.016(3) Uani 1 1 d . U
C5A C 0.063(3) 0.6736(12) 0.0762(12) 0.020(3) Uani 1 1 d . U
H5A H 0.2040 0.6426 0.0534 0.024 Uiso 1 1 calc R .
C6A C 0.028(3) 0.7768(12) 0.0507(11) 0.022(3) Uani 1 1 d . U
H6A H 0.1438 0.8168 0.0116 0.026 Uiso 1 1 calc R .
C8A C 0.165(3) 0.4486(12) 0.1883(11) 0.013(3) Uani 1 1 d . U
C11A C 0.373(3) 0.2756(12) 0.2488(10) 0.0141(18) Uani 1 1 d . U
H11A H 0.5292 0.3098 0.2468 0.017 Uiso 1 1 calc R .
C12A C 0.346(3) 0.2033(12) 0.3436(11) 0.0155(17) Uani 1 1 d . U
H12A H 0.2116 0.1612 0.3427 0.019 Uiso 1 1 calc R .
C13A C 0.252(3) 0.2533(12) 0.4043(11) 0.0157(18) Uani 1 1 d . U
H13C H 0.0649 0.2890 0.3862 0.019 Uiso 1 1 calc R .
H13D H 0.2572 0.2015 0.4660 0.019 Uiso 1 1 calc R .
C15A C 0.301(3) 0.4170(12) 0.3886(11) 0.016(3) Uani 1 1 d . U
C18A C 0.4318(19) 0.5718(6) 0.3821(7) 0.018(3) Uani 1 1 d . U
C19A C 0.6171(17) 0.6019(7) 0.4224(7) 0.023(3) Uani 1 1 d G U
H19A H 0.7640 0.5542 0.4586 0.028 Uiso 1 1 calc R .
C20A C 0.5872(19) 0.7020(7) 0.4097(8) 0.028(3) Uani 1 1 d G U
H20A H 0.7139 0.7226 0.4372 0.033 Uiso 1 1 calc R .
C21A C 0.372(2) 0.7718(6) 0.3567(8) 0.025(3) Uani 1 1 d G U
C22A C 0.1870(18) 0.7416(7) 0.3164(7) 0.023(3) Uani 1 1 d G U
H22A H 0.0400 0.7894 0.2802 0.028 Uiso 1 1 calc R .
C23A C 0.2168(18) 0.6416(7) 0.3291(7) 0.022(3) Uani 1 1 d G U
H23A H 0.0902 0.6210 0.3016 0.026 Uiso 1 1 calc R .
C24A C 0.410(3) 0.2252(12) 0.1855(11) 0.0175(19) Uani 1 1 d . U
H24A H 0.5684 0.1698 0.2085 0.021 Uiso 1 1 calc R .
C25A C 0.176(3) 0.1816(12) 0.1712(11) 0.019(3) Uani 1 1 d . U
H25C H 0.0229 0.2370 0.1426 0.023 Uiso 1 1 calc R .
H25D H 0.1232 0.1355 0.2293 0.023 Uiso 1 1 calc R .
C26A C 0.235(4) 0.1239(15) 0.1141(14) 0.039(5) Uani 1 1 d . U
H26D H 0.2694 0.1706 0.0543 0.058 Uiso 1 1 calc GR .
H26E H 0.0816 0.0927 0.1112 0.058 Uiso 1 1 calc GR .
H26F H 0.3935 0.0714 0.1400 0.058 Uiso 1 1 calc GR .

loop_
_atom_site_aniso_label
_atom_site_aniso_U_11
_atom_site_aniso_U_22
_atom_site_aniso_U_33
_atom_site_aniso_U_23
_atom_site_aniso_U_13
_atom_site_aniso_U_12
Br1 0.0425(14) 0.0187(11) 0.0264(14) -0.0113(10) 0.0005(9) 0.0000(8)
Br2 0.0672(17) 0.0227(13) 0.0317(16) -0.0132(12) 0.0003(11) -0.0011(10)
Cl1 0.027(3) 0.034(3) 0.011(2) -0.005(2) 0.0047(18) -0.0021(18)
Cl2 0.019(2) 0.022(2) 0.013(2) -0.0054(18) -0.0006(16) -0.0005(15)
O9 0.020(4) 0.014(5) 0.020(7) -0.004(5) -0.002(4) -0.003(3)
O10 0.014(4) 0.018(2) 0.017(5) -0.007(3) 0.000(3) -0.003(2)
O14 0.014(4) 0.025(3) 0.014(6) -0.011(4) 0.001(4) -0.003(3)
O16 0.016(3) 0.026(5) 0.012(7) -0.011(5) 0.000(4) -0.002(3)
N7 0.021(4) 0.019(2) 0.008(7) -0.006(3) 0.000(4) -0.002(2)
N17 0.017(4) 0.026(3) 0.013(7) -0.013(4) 0.002(4) -0.003(3)
C1 0.020(5) 0.018(2) 0.014(7) -0.009(3) 0.006(4) -0.002(2)
C2 0.022(6) 0.019(2) 0.017(7) -0.007(4) 0.001(5) -0.002(3)
C3 0.020(5) 0.018(2) 0.019(7) -0.005(4) -0.001(5) -0.003(3)
C4 0.016(5) 0.019(2) 0.009(6) -0.006(3) 0.005(4) -0.003(2)
C5 0.020(6) 0.020(2) 0.018(7) -0.009(4) -0.001(5) -0.002(3)
C6 0.026(6) 0.020(2) 0.022(7) -0.010(4) -0.001(5) -0.003(3)
C8 0.019(4) 0.018(2) 0.007(8) -0.006(3) -0.001(4) -0.003(2)
C11 0.016(5) 0.019(3) 0.012(2) -0.005(2) 0.002(2) -0.001(3)
C12 0.014(4) 0.020(3) 0.011(2) -0.006(2) 0.001(3) -0.005(3)
C13 0.016(4) 0.025(4) 0.013(4) -0.009(4) 0.002(4) -0.005(3)
C15 0.016(4) 0.024(3) 0.007(9) -0.008(5) 0.001(4) -0.003(3)
C18 0.014(5) 0.026(3) 0.013(7) -0.012(4) -0.003(4) -0.003(3)
C19 0.032(7) 0.029(3) 0.036(9) -0.017(4) 0.015(6) -0.010(3)
C20 0.031(6) 0.028(3) 0.032(9) -0.014(5) 0.006(6) -0.009(3)
C21 0.024(6) 0.024(2) 0.023(8) -0.013(4) -0.005(5) -0.003(3)
C22 0.027(6) 0.025(2) 0.035(8) -0.017(4) 0.006(6) -0.003(3)
C23 0.020(6) 0.026(2) 0.027(8) -0.017(4) 0.005(5) -0.005(4)
C24 0.025(5) 0.022(4) 0.011(3) -0.006(3) 0.002(3) -0.001(3)
C25 0.027(6) 0.026(7) 0.013(6) -0.012(5) 0.003(4) -0.002(5)
C26 0.046(10) 0.030(9) 0.015(9) -0.014(8) 0.004(7) -0.005(7)
Br1A 0.0503(15) 0.0188(11) 0.0284(14) -0.0103(11) 0.0062(10) -0.0092(9)
Br2A 0.0772(18) 0.0223(13) 0.0284(16) -0.0096(12) 0.0105(11) -0.0124(10)
Cl1A 0.027(3) 0.034(3) 0.007(2) -0.004(2) 0.0053(17) -0.0020(18)
Cl2A 0.023(2) 0.021(2) 0.012(2) -0.0063(18) -0.0007(16) 0.0022(15)
O9A 0.010(4) 0.020(5) 0.024(7) -0.005(5) -0.004(4) -0.004(3)
O10A 0.007(4) 0.019(2) 0.013(4) -0.006(3) 0.004(3) -0.003(2)
O14A 0.011(4) 0.024(3) 0.018(6) -0.011(4) 0.001(4) -0.002(3)
O16A 0.014(3) 0.015(5) 0.019(7) -0.002(5) 0.005(4) -0.004(3)
N7A 0.010(4) 0.019(2) 0.015(7) -0.005(3) -0.002(3) -0.002(2)
N17A 0.014(4) 0.023(3) 0.017(8) -0.011(4) 0.005(4) -0.003(3)
C1A 0.025(6) 0.019(2) 0.017(7) -0.008(3) 0.001(5) -0.007(3)
C2A 0.027(6) 0.020(2) 0.023(8) -0.008(4) 0.006(5) -0.005(3)
C3A 0.016(6) 0.019(2) 0.015(7) -0.006(4) 0.001(5) -0.004(3)
C4A 0.015(5) 0.019(2) 0.011(7) -0.004(3) -0.001(4) -0.003(2)
C5A 0.019(6) 0.021(3) 0.018(7) -0.006(4) 0.004(5) -0.005(3)
C6A 0.026(6) 0.020(3) 0.016(8) -0.004(4) 0.003(5) -0.006(3)
C8A 0.009(3) 0.020(2) 0.010(8) -0.005(3) -0.001(4) -0.004(2)
C11A 0.009(4) 0.022(3) 0.009(2) -0.006(2) 0.004(2) 0.000(3)
C12A 0.017(4) 0.021(3) 0.008(2) -0.007(2) 0.003(3) -0.002(3)
C13A 0.015(4) 0.025(4) 0.010(4) -0.009(4) 0.005(4) -0.006(3)
C15A 0.014(4) 0.024(3) 0.014(9) -0.010(5) 0.007(4) -0.004(3)
C18A 0.015(5) 0.023(3) 0.016(7) -0.009(4) 0.006(4) -0.004(3)
C19A 0.023(6) 0.025(2) 0.023(8) -0.011(4) 0.002(5) -0.007(3)
C20A 0.034(6) 0.026(2) 0.025(8) -0.012(4) 0.002(5) -0.010(3)
C21A 0.036(6) 0.023(2) 0.016(7) -0.008(4) 0.009(5) -0.007(3)
C22A 0.028(6) 0.025(3) 0.017(8) -0.011(4) 0.007(5) 0.000(3)
C23A 0.021(6) 0.026(3) 0.020(7) -0.013(4) 0.002(5) 0.001(3)
C24A 0.020(5) 0.022(4) 0.007(3) -0.004(2) 0.001(3) 0.004(3)
C25A 0.028(6) 0.022(6) 0.004(6) -0.003(5) -0.003(4) 0.001(4)
C26A 0.054(11) 0.046(10) 0.027(10) -0.027(9) 0.001(8) -0.005(8)

loop_
_atom_type_symbol
_atom_type_description
_atom_type_scat_dispersion_real
_atom_type_scat_dispersion_imag
_atom_type_scat_source
C C 0.0033 0.0016 'International Tables Vol C Tables 4.2.6.8 and 6.1.1.4'
H H 0.0000 0.0000 'International Tables Vol C Tables 4.2.6.8 and 6.1.1.4'
Br Br -0.2901 2.4595 'International Tables Vol C Tables 4.2.6.8 and 6.1.1.4'
Cl Cl 0.1484 0.1585 'International Tables Vol C Tables 4.2.6.8 and 6.1.1.4'
N N 0.0061 0.0033 'International Tables Vol C Tables 4.2.6.8 and 6.1.1.4'
O O 0.0106 0.0060 'International Tables Vol C Tables 4.2.6.8 and 6.1.1.4'

loop_
_geom_angle_atom_site_label_1
_geom_angle_atom_site_label_2
_geom_angle_atom_site_label_3
_geom_angle
C8 O10 C11 116.6(11)
C15 O14 C13 115.0(12)
C4 N7 H7 117.2
C8 N7 H7 117.2
C8 N7 C4 125.7(14)
C15 N17 H17 119.9
C15 N17 C18 120.2(13)
C18 N17 H17 119.9
C2 C1 Br1 119.1(12)
C6 C1 Br1 121.9(12)
C6 C1 C2 118.8(15)
C1 C2 H2 120.6
C3 C2 C1 118.9(15)
C3 C2 H2 120.6
C2 C3 H3 119.7
C4 C3 C2 120.6(15)
C4 C3 H3 119.7
C3 C4 N7 118.3(13)
C3 C4 C5 120.1(15)
C5 C4 N7 121.4(14)
C4 C5 H5 120.5
C6 C5 C4 119.1(15)
C6 C5 H5 120.5
C1 C6 H6 118.8
C5 C6 C1 122.4(15)
C5 C6 H6 118.8
O9 C8 O10 123.5(13)
O9 C8 N7 126.4(15)
N7 C8 O10 110.1(13)
O10 C11 H11 108.7
O10 C11 C12 108.4(12)
O10 C11 C24 108.4(12)
C12 C11 H11 108.7
C12 C11 C24 113.9(13)
C24 C11 H11 108.7
Cl2 C12 H12 107.3
C11 C12 Cl2 108.1(10)
C11 C12 H12 107.3
C11 C12 C13 114.8(13)
C13 C12 Cl2 111.7(11)
C13 C12 H12 107.3
O14 C13 C12 108.2(12)
O14 C13 H13A 110.1
O14 C13 H13B 110.1
C12 C13 H13A 110.1
C12 C13 H13B 110.1
H13A C13 H13B 108.4
O16 C15 O14 123.1(13)
O16 C15 N17 128.9(15)
N17 C15 O14 107.7(13)
C19 C18 N17 119.5(15)
C19 C18 C23 119.2(15)
C23 C18 N17 121.2(15)
C18 C19 H19 119.2
C18 C19 C20 121.6(16)
C20 C19 H19 119.2
C19 C20 H20 121.0
C21 C20 C19 118.0(16)
C21 C20 H20 121.0
C20 C21 Br2 121.4(13)
C20 C21 C22 121.6(16)
C22 C21 Br2 117.0(12)
C21 C22 H22 120.7
C23 C22 C21 118.6(16)
C23 C22 H22 120.7
C18 C23 H23 119.6
C22 C23 C18 120.8(16)
C22 C23 H23 119.6
Cl1 C24 H24 108.6
C11 C24 Cl1 107.8(11)
C11 C24 H24 108.6
C25 C24 Cl1 109.3(11)
C25 C24 C11 113.8(13)
C25 C24 H24 108.6
C24 C25 H25A 108.8
C24 C25 H25B 108.8
C24 C25 C26 113.9(13)
H25A C25 H25B 107.7
C26 C25 H25A 108.8
C26 C25 H25B 108.8
C25 C26 H26A 109.5
C25 C26 H26B 109.5
C25 C26 H26C 109.5
H26A C26 H26B 109.5
H26A C26 H26C 109.5
H26B C26 H26C 109.5
C8A O10A C11A 116.1(11)
C15A O14A C13A 116.8(12)
C4A N7A H7A 118.9
C8A N7A H7A 118.9
C8A N7A C4A 122.2(13)
C15A N17A H17A 117.0
C15A N17A C18A 126.0(12)
C18A N17A H17A 117.0
C2A C1A Br1A 119.1(12)
C2A C1A C6A 122.8(16)
C6A C1A Br1A 118.1(12)
C1A C2A H2A 121.0
C1A C2A C3A 118.1(15)
C3A C2A H2A 121.0
C2A C3A H3A 119.0
C4A C3A C2A 121.9(15)
C4A C3A H3A 119.0
N7A C4A C5A 122.9(14)
C3A C4A N7A 119.1(14)
C3A C4A C5A 117.9(15)
C4A C5A H5A 119.3
C6A C5A C4A 121.4(15)
C6A C5A H5A 119.3
C1A C6A H6A 121.1
C5A C6A C1A 117.8(15)
C5A C6A H6A 121.1
O9A C8A O10A 123.7(13)
O9A C8A N7A 126.8(15)
N7A C8A O10A 109.5(12)
O10A C11A H11A 108.9
O10A C11A C12A 107.7(12)
O10A C11A C24A 108.5(12)
C12A C11A H11A 108.9
C12A C11A C24A 113.8(13)
C24A C11A H11A 108.9
Cl2A C12A H12A 107.5
C11A C12A Cl2A 108.5(10)
C11A C12A H12A 107.5
C11A C12A C13A 114.9(13)
C13A C12A Cl2A 110.7(11)
C13A C12A H12A 107.5
O14A C13A C12A 109.1(12)
O14A C13A H13C 109.9
O14A C13A H13D 109.9
C12A C13A H13C 109.9
C12A C13A H13D 109.9
H13C C13A H13D 108.3
O16A C15A O14A 122.8(14)
O16A C15A N17A 127.2(15)
N17A C15A O14A 110.0(13)
C19A C18A N17A 116.9(8)
C19A C18A C23A 120.0
C23A C18A N17A 123.0(8)
C18A C19A H19A 120.0
C18A C19A C20A 120.0
C20A C19A H19A 120.0
C19A C20A H20A 120.0
C21A C20A C19A 120.0
C21A C20A H20A 120.0
C20A C21A Br2A 118.9(6)
C20A C21A C22A 120.0
C22A C21A Br2A 121.1(6)
C21A C22A H22A 120.0
C21A C22A C23A 120.0
C23A C22A H22A 120.0
C18A C23A H23A 120.0
C22A C23A C18A 120.0
C22A C23A H23A 120.0
Cl1A C24A H24A 108.2
C11A C24A Cl1A 107.3(11)
C11A C24A H24A 108.2
C25A C24A Cl1A 108.7(11)
C25A C24A C11A 116.0(13)
C25A C24A H24A 108.2
C24A C25A H25C 108.9
C24A C25A H25D 108.9
C24A C25A C26A 113.3(14)
H25C C25A H25D 107.7
C26A C25A H25C 108.9
C26A C25A H25D 108.9
C25A C26A H26D 109.5
C25A C26A H26E 109.5
C25A C26A H26F 109.5
H26D C26A H26E 109.5
H26D C26A H26F 109.5
H26E C26A H26F 109.5

loop_
_geom_bond_atom_site_label_1
_geom_bond_atom_site_label_2
_geom_bond_distance
Br1 C1 1.886(16)
Br2 C21 1.904(16)
Cl1 C24 1.812(17)
Cl2 C12 1.792(15)
O9 C8 1.222(17)
O10 C8 1.370(18)
O10 C11 1.446(17)
O14 C13 1.464(18)
O14 C15 1.387(18)
O16 C15 1.201(16)
N7 H7 0.8800
N7 C4 1.418(19)
N7 C8 1.328(19)
N17 H17 0.8800
N17 C15 1.340(19)
N17 C18 1.42(2)
C1 C2 1.41(2)
C1 C6 1.38(2)
C2 H2 0.9500
C2 C3 1.39(2)
C3 H3 0.9500
C3 C4 1.37(2)
C4 C5 1.40(2)
C5 H5 0.9500
C5 C6 1.35(2)
C6 H6 0.9500
C11 H11 1.0000
C11 C12 1.51(2)
C11 C24 1.55(2)
C12 H12 1.0000
C12 C13 1.52(2)
C13 H13A 0.9900
C13 H13B 0.9900
C18 C19 1.36(2)
C18 C23 1.41(2)
C19 H19 0.9500
C19 C20 1.44(2)
C20 H20 0.9500
C20 C21 1.34(2)
C21 C22 1.44(2)
C22 H22 0.9500
C22 C23 1.36(2)
C23 H23 0.9500
C24 H24 1.0000
C24 C25 1.51(2)
C25 H25A 0.9900
C25 H25B 0.9900
C25 C26 1.55(2)
C26 H26A 0.9800
C26 H26B 0.9800
C26 H26C 0.9800
Br1A C1A 1.899(16)
Br2A C21A 1.884(7)
Cl1A C24A 1.814(17)
Cl2A C12A 1.787(15)
O9A C8A 1.215(16)
O10A C8A 1.357(18)
O10A C11A 1.454(17)
O14A C13A 1.436(17)
O14A C15A 1.362(18)
O16A C15A 1.220(17)
N7A H7A 0.8800
N7A C4A 1.399(19)
N7A C8A 1.352(19)
N17A H17A 0.8800
N17A C15A 1.330(19)
N17A C18A 1.418(14)
C1A C2A 1.36(2)
C1A C6A 1.39(2)
C2A H2A 0.9500
C2A C3A 1.40(2)
C3A H3A 0.9500
C3A C4A 1.38(2)
C4A C5A 1.40(2)
C5A H5A 0.9500
C5A C6A 1.39(2)
C6A H6A 0.9500
C11A H11A 1.0000
C11A C12A 1.51(2)
C11A C24A 1.53(2)
C12A H12A 1.0000
C12A C13A 1.52(2)
C13A H13C 0.9900
C13A H13D 0.9900
C18A C19A 1.3900
C18A C23A 1.3900
C19A H19A 0.9500
C19A C20A 1.3900
C20A H20A 0.9500
C20A C21A 1.3900
C21A C22A 1.3900
C22A H22A 0.9500
C22A C23A 1.3900
C23A H23A 0.9500
C24A H24A 1.0000
C24A C25A 1.50(2)
C25A H25C 0.9900
C25A H25D 0.9900
C25A C26A 1.53(2)
C26A H26D 0.9800
C26A H26E 0.9800
C26A H26F 0.9800

loop_
_geom_torsion_atom_site_label_1
_geom_torsion_atom_site_label_2
_geom_torsion_atom_site_label_3
_geom_torsion_atom_site_label_4
_geom_torsion
Br1 C1 C2 C3 -178.8(13)
Br1 C1 C6 C5 178.4(13)
Br2 C21 C22 C23 178.8(13)
Cl1 C24 C25 C26 65.7(16)
Cl2 C12 C13 O14 67.9(15)
O10 C11 C12 Cl2 -169.5(10)
O10 C11 C12 C13 -44.1(17)
O10 C11 C24 Cl1 68.9(13)
O10 C11 C24 C25 -52.4(18)
N7 C4 C5 C6 -176.7(15)
N17 C18 C19 C20 179.8(15)
N17 C18 C23 C22 -178.5(15)
C1 C2 C3 C4 1(3)
C2 C1 C6 C5 2(3)
C2 C3 C4 N7 176.5(15)
C2 C3 C4 C5 1(3)
C3 C4 C5 C6 -1(2)
C4 N7 C8 O9 -7(3)
C4 N7 C8 O10 172.2(14)
C4 C5 C6 C1 0(3)
C6 C1 C2 C3 -2(2)
C8 O10 C11 C12 124.6(14)
C8 O10 C11 C24 -111.3(14)
C8 N7 C4 C3 155.2(16)
C8 N7 C4 C5 -29(2)
C11 O10 C8 O9 -5(2)
C11 O10 C8 N7 176.0(13)
C11 C12 C13 O14 -55.7(16)
C11 C24 C25 C26 -173.8(14)
C12 C11 C24 Cl1 -170.3(11)
C12 C11 C24 C25 68.3(17)
C13 O14 C15 O16 -11(2)
C13 O14 C15 N17 175.2(12)
C15 O14 C13 C12 135.0(13)
C15 N17 C18 C19 -138.8(17)
C15 N17 C18 C23 44(2)
C18 N17 C15 O14 176.4(13)
C18 N17 C15 O16 3(3)
C18 C19 C20 C21 -1(3)
C19 C18 C23 C22 4(3)
C19 C20 C21 Br2 -177.5(13)
C19 C20 C21 C22 3(3)
C20 C21 C22 C23 -1(3)
C21 C22 C23 C18 -2(3)
C23 C18 C19 C20 -3(3)
C24 C11 C12 Cl2 69.7(14)
C24 C11 C12 C13 -164.8(12)
Br1A C1A C2A C3A 179.9(12)
Br1A C1A C6A C5A 179.3(12)
Br2A C21A C22A C23A 178.0(8)
Cl1A C24A C25A C26A 64.4(16)
Cl2A C12A C13A O14A 69.6(14)
O10A C11A C12A Cl2A -172.0(9)
O10A C11A C12A C13A -47.5(16)
O10A C11A C24A Cl1A 67.9(13)
O10A C11A C24A C25A -53.8(18)
N7A C4A C5A C6A 179.9(15)
N17A C18A C19A C20A 176.7(11)
N17A C18A C23A C22A -176.5(11)
C1A C2A C3A C4A 2(3)
C2A C1A C6A C5A -1(3)
C2A C3A C4A N7A 179.2(15)
C2A C3A C4A C5A -4(2)
C3A C4A C5A C6A 3(2)
C4A N7A C8A O9A -5(3)
C4A N7A C8A O10A 173.3(14)
C4A C5A C6A C1A -1(2)
C6A C1A C2A C3A 0(3)
C8A O10A C11A C12A 124.3(14)
C8A O10A C11A C24A -112.2(14)
C8A N7A C4A C3A -137.1(16)
C8A N7A C4A C5A 46(2)
C11A O10A C8A O9A -4(2)
C11A O10A C8A N7A 178.4(12)
C11A C12A C13A O14A -53.8(17)
C11A C24A C25A C26A -174.6(15)
C12A C11A C24A Cl1A -172.2(10)
C12A C11A C24A C25A 66.0(17)
C13A O14A C15A O16A -7(2)
C13A O14A C15A N17A 173.6(13)
C15A O14A C13A C12A 132.9(14)
C15A N17A C18A C19A 155.7(13)
C15A N17A C18A C23A -27.7(19)
C18A N17A C15A O14A 176.7(13)
C18A N17A C15A O16A -3(3)
C18A C19A C20A C21A 0.0
C19A C18A C23A C22A 0.0
C19A C20A C21A Br2A -178.1(8)
C19A C20A C21A C22A 0.0
C20A C21A C22A C23A 0.0
C21A C22A C23A C18A 0.0
C23A C18A C19A C20A 0.0
C24A C11A C12A Cl2A 67.7(14)
C24A C11A C12A C13A -167.8(12)
